data_7714439
loop_
_publ_author_name
'Zhang, Yingjie'
'Lu, Kim'
'Wei, Tao'
'Karatchevtseva, Inna'
'Zheng, Rongkun'

_publ_section_title
;
 Filling the gaps of uranium oxide hydrates with magnesium(II) ions:
 unique layered structures and the role of additional sodium(I) ions
;
_journal_name_full 'Dalton Transactions'
_journal_paper_doi 10.1039/D3DT03078D
_journal_year 2023
_chemical_formula_moiety 'Mg Na2 O26 U6'
_chemical_formula_sum 'Mg Na2 O26 U6'
_chemical_formula_weight 1914.47
_space_group_crystal_system triclinic
_space_group_IT_number 2
_space_group_name_Hall '-P 1'
_space_group_name_H-M_alt 'P -1'
_atom_sites_solution_primary dual
_audit_creation_date 2023-06-28
_audit_creation_method
;
Olex2 1.5
(compiled 2021.12.09 svn.r5202d8cf for OlexSys, GUI svn.r6439)
;
_audit_update_record
;
2023-08-22 deposited with the CCDC.	2023-11-09 downloaded from the CCDC.
;
_cell_angle_alpha 91.22(3)
_cell_angle_beta 100.49(3)
_cell_angle_gamma 90.36(3)
_cell_formula_units_Z 2
_cell_length_a 7.0150(14)
_cell_length_b 12.067(2)
_cell_length_c 13.411(3)
_cell_measurement_reflns_used 3362
_cell_measurement_temperature 100(2)
_cell_measurement_theta_max 24.995
_cell_measurement_theta_min 1.545
_cell_volume 1116.0(4)
_computing_data_collection 'BlueIce (McPhillips, et al., 2002)'
_computing_data_reduction 'XDS (Kabsch, 1993)'
_computing_molecular_graphics 'Olex2 1.5 (Dolomanov et al., 2009)'
_computing_publication_material 'Olex2 1.5 (Dolomanov et al., 2009)'
_computing_structure_refinement 'SHELXL 2018/3 (Sheldrick, 2015)'
_computing_structure_solution 'SHELXT 2018/2 (Sheldrick, 2018)'
_diffrn_ambient_temperature 100(2)
_diffrn_measured_fraction_theta_full 0.942
_diffrn_measured_fraction_theta_max 0.942
_diffrn_measurement_device_type 'Eiger Detector'
_diffrn_measurement_method '\p  scans'
_diffrn_radiation_type 'silicon double crystal monochromated synchrotron'
_diffrn_radiation_wavelength 0.71079
_diffrn_reflns_av_R_equivalents 0.0598
_diffrn_reflns_av_unetI/netI 0.0784
_diffrn_reflns_Laue_measured_fraction_full 0.942
_diffrn_reflns_Laue_measured_fraction_max 0.942
_diffrn_reflns_limit_h_max 8
_diffrn_reflns_limit_h_min -8
_diffrn_reflns_limit_k_max 14
_diffrn_reflns_limit_k_min -14
_diffrn_reflns_limit_l_max 15
_diffrn_reflns_limit_l_min -15
_diffrn_reflns_number 13469
_diffrn_reflns_point_group_measured_fraction_full 0.942
_diffrn_reflns_point_group_measured_fraction_max 0.942
_diffrn_reflns_theta_full 24.995
_diffrn_reflns_theta_max 24.995
_diffrn_reflns_theta_min 1.545
_diffrn_source 'Australian Synchrotron MX2'
_exptl_absorpt_coefficient_mu 43.558
_exptl_absorpt_correction_T_max 0.4342
_exptl_absorpt_correction_T_min 0.2161
_exptl_absorpt_correction_type multi-scan
_exptl_absorpt_process_details
;
SADABS-2012/1 (Bruker,2012) was used for absorption correction.
wR2(int) was 0.1310 before and 0.0743 after correction.
The Ratio of minimum to maximum transmission is 0.4977.
The \l/2 correction factor is 0.0015.
;
_exptl_crystal_colour orange
_exptl_crystal_density_diffrn 5.697
_exptl_crystal_description needle
_exptl_crystal_F_000 1588
_exptl_crystal_size_max 0.120
_exptl_crystal_size_mid 0.005
_exptl_crystal_size_min 0.005
_refine_diff_density_max 5.436
_refine_diff_density_min -3.966
_refine_diff_density_rms 0.492
_refine_ls_extinction_method none
_refine_ls_goodness_of_fit_ref 1.076
_refine_ls_hydrogen_treatment undef
_refine_ls_matrix_type full
_refine_ls_number_parameters 304
_refine_ls_number_reflns 3694
_refine_ls_number_restraints 486
_refine_ls_restrained_S_all 1.011
_refine_ls_R_factor_all 0.0429
_refine_ls_R_factor_gt 0.0401
_refine_ls_shift/su_max 0.001
_refine_ls_shift/su_mean 0.000
_refine_ls_structure_factor_coef Fsqd
_refine_ls_weighting_details 'w=1/[\s^2^(Fo^2^)+(0.0303P)^2^+4.3035P] where P=(Fo^2^+2Fc^2^)/3'
_refine_ls_weighting_scheme calc
_refine_ls_wR_factor_gt 0.1023
_refine_ls_wR_factor_ref 0.1068
_reflns_number_gt 3362
_reflns_number_total 3694
_reflns_threshold_expression 'I > 2\s(I)'
_cod_data_source_file d3dt03078d2.cif
_cod_data_source_block p-1_a
_cod_database_code 7714439
_shelx_shelxl_version_number 2018/3
_shelx_space_group_comment
;
The symmetry employed for this shelxl refinement is uniquely defined
by the following loop, which should always be used as a source of
symmetry information in preference to the above space-group names.
They are only intended as comments.
;
_olex2_refinement_description
;
1. Uiso/Uaniso restraints and constraints
Uanis(O3) = Uanis(O5) = Uanis(O4)
2. Rigid body (RIGU) restrains
 All non-hydrogen atoms
 with sigma for 1-2 distances of 0.004 and sigma for 1-3 distances of 0.004
;
_olex2_submission_special_instructions 'No special instructions were received'

loop_
_space_group_symop_operation_xyz
'x, y, z'
'-x, -y, -z'

loop_
_atom_site_label
_atom_site_type_symbol
_atom_site_fract_x
_atom_site_fract_y
_atom_site_fract_z
_atom_site_U_iso_or_equiv
_atom_site_adp_type
_atom_site_occupancy
_atom_site_site_symmetry_order
_atom_site_calc_flag
_atom_site_refinement_flags_posn
_atom_site_refinement_flags_adp
_atom_site_refinement_flags_occupancy
_atom_site_disorder_assembly
_atom_site_disorder_group
U1 U 1.32498(7) 0.57537(3) 0.76302(4) 0.01671(15) Uani 1 1 d . . . . .
U2 U 0.85094(7) 0.39392(4) 0.76683(4) 0.01737(15) Uani 1 1 d . . . . .
U3 U 0.37365(7) 0.27269(4) 0.78770(4) 0.01670(15) Uani 1 1 d . . . . .
U4 U 0.82257(7) 0.07747(4) 0.81025(4) 0.02133(16) Uani 1 1 d . . . . .
U5 U 0.37810(7) -0.11787(4) 0.80030(4) 0.01827(16) Uani 1 1 d . . . . .
U6 U 0.14295(7) 0.24066(4) 0.21557(4) 0.01653(15) Uani 1 1 d . . . . .
Mg1 Mg 0.2395(7) 0.2221(4) 0.5026(4) 0.0256(10) Uani 1 1 d . . . . .
Na1 Na 0.2611(8) 0.4339(4) 1.0089(4) 0.0284(13) Uani 1 1 d . . . . .
Na2 Na 0.7548(7) 0.2828(4) 1.0063(4) 0.0230(11) Uani 1 1 d . . . . .
O1 O 1.3771(14) 0.5678(7) 0.9022(8) 0.025(2) Uani 1 1 d . . . . .
O2 O 1.2635(13) 0.5802(8) 0.6233(7) 0.023(2) Uani 1 1 d . . . . .
O3 O 1.5421(12) 0.7121(7) 0.7655(7) 0.0187(11) Uani 1 1 d . . . . .
O4 O 1.5349(12) 0.4389(7) 0.7563(7) 0.0187(11) Uani 1 1 d . . . . .
O5 O 1.1657(12) 0.4137(7) 0.7643(7) 0.0187(11) Uani 1 1 d . . . . .
O6 O 0.8989(13) 0.4318(7) 0.9036(7) 0.0204(19) Uani 1 1 d . . . . .
O7 O 0.8118(13) 0.3550(8) 0.6328(7) 0.025(2) Uani 1 1 d . . . . .
O8 O 0.8943(14) 0.5783(7) 0.7261(7) 0.024(2) Uani 1 1 d . . . . .
O9 O 1.0724(14) 0.2126(8) 0.8278(10) 0.042(3) Uani 1 1 d . . . . .
O10 O 0.6912(13) 0.2433(8) 0.8004(8) 0.028(2) Uani 1 1 d . . . . .
O11 O 0.8624(14) 0.0902(8) 0.9494(8) 0.030(2) Uani 1 1 d . . . . .
O12 O 0.7997(18) 0.0729(9) 0.6722(9) 0.039(3) Uani 1 1 d . . . . .
O13 O 0.6900(13) -0.0880(7) 0.8056(7) 0.024(2) Uani 1 1 d . . . . .
O14 O 0.4513(13) 0.0797(7) 0.8366(7) 0.0247(19) Uani 1 1 d . . . . .
O15 O 0.4384(13) -0.1375(8) 0.9367(8) 0.027(2) Uani 1 1 d . . . . .
O16 O 0.3112(13) -0.0913(7) 0.6655(7) 0.0201(19) Uani 1 1 d . . . . .
O17 O 0.0722(13) -0.0571(7) 0.8379(8) 0.028(2) Uani 1 1 d . . . . .
O18 O 0.4271(14) 0.3067(8) 0.9223(7) 0.027(2) Uani 1 1 d . . . . .
O19 O 0.3179(13) 0.2282(7) 0.6560(7) 0.0222(19) Uani 1 1 d . . . . .
O20 O 0.1654(13) 0.2025(7) 0.3494(7) 0.0208(18) Uani 1 1 d . . . . .
O21 O 0.1038(13) 0.2814(8) 0.0821(8) 0.027(2) Uani 1 1 d . . . . .
O22 O -0.1747(13) 0.2653(7) 0.2078(8) 0.024(2) Uani 1 1 d . . . . .
O23 O 0.1304(15) 0.3863(8) 0.4965(8) 0.034(2) Uani 1 1 d . . . . .
O24 O 0.5042(14) 0.2830(9) 0.4853(8) 0.034(2) Uani 1 1 d . . . . .
O25 O 0.3177(17) 0.0570(8) 0.5057(8) 0.039(3) Uani 1 1 d . . . . .
O26 O -0.0458(14) 0.1788(9) 0.5079(8) 0.034(2) Uani 1 1 d . . . . .

loop_
_atom_site_aniso_label
_atom_site_aniso_U_11
_atom_site_aniso_U_22
_atom_site_aniso_U_33
_atom_site_aniso_U_23
_atom_site_aniso_U_13
_atom_site_aniso_U_12
U1 0.0158(3) 0.0115(2) 0.0226(3) -0.00043(19) 0.0030(2) -0.00491(19)
U2 0.0117(3) 0.0152(3) 0.0252(3) -0.0009(2) 0.0036(2) -0.00540(19)
U3 0.0122(3) 0.0137(2) 0.0243(3) -0.00068(19) 0.0038(2) -0.00196(19)
U4 0.0203(3) 0.0114(2) 0.0306(3) -0.0011(2) 0.0004(2) -0.00347(19)
U5 0.0133(3) 0.0143(3) 0.0277(3) -0.0015(2) 0.0054(2) -0.00586(19)
U6 0.0114(3) 0.0135(2) 0.0249(3) -0.00123(19) 0.0042(2) -0.00313(18)
Mg1 0.023(2) 0.0192(19) 0.033(2) -0.0009(19) 0.000(2) -0.0050(17)
Na1 0.027(3) 0.019(2) 0.042(3) 0.000(2) 0.013(3) -0.004(2)
Na2 0.020(3) 0.020(2) 0.028(3) -0.002(2) 0.003(2) -0.003(2)
O1 0.029(5) 0.015(4) 0.031(5) -0.003(4) 0.006(4) -0.003(4)
O2 0.018(5) 0.025(5) 0.026(5) -0.004(4) 0.002(4) -0.007(4)
O3 0.006(2) 0.016(2) 0.035(3) 0.001(2) 0.005(2) -0.0052(19)
O4 0.006(2) 0.016(2) 0.035(3) 0.001(2) 0.005(2) -0.0052(19)
O5 0.006(2) 0.016(2) 0.035(3) 0.001(2) 0.005(2) -0.0052(19)
O6 0.022(5) 0.025(4) 0.016(4) -0.001(3) 0.009(4) -0.003(4)
O7 0.018(5) 0.029(5) 0.026(5) -0.012(4) 0.002(4) -0.015(4)
O8 0.029(5) 0.013(4) 0.034(5) -0.003(4) 0.017(4) 0.001(4)
O9 0.020(5) 0.022(5) 0.091(9) 0.001(5) 0.027(5) -0.008(4)
O10 0.016(4) 0.021(4) 0.047(5) 0.006(4) 0.008(4) -0.006(4)
O11 0.024(5) 0.025(5) 0.041(6) -0.003(4) 0.007(4) -0.002(4)
O12 0.056(7) 0.026(5) 0.035(6) 0.006(4) 0.007(5) -0.002(5)
O13 0.012(4) 0.023(4) 0.037(5) -0.006(4) 0.007(4) -0.003(3)
O14 0.022(5) 0.015(4) 0.035(5) -0.003(3) 0.000(4) -0.007(3)
O15 0.022(5) 0.023(4) 0.035(5) 0.002(4) 0.003(4) -0.005(4)
O16 0.021(5) 0.017(4) 0.025(5) 0.001(4) 0.012(4) -0.001(4)
O17 0.014(4) 0.020(4) 0.049(6) -0.001(4) 0.005(4) -0.001(4)
O18 0.029(5) 0.023(5) 0.028(5) 0.001(4) 0.002(4) 0.003(4)
O19 0.029(5) 0.018(4) 0.018(4) -0.002(3) 0.002(3) -0.002(4)
O20 0.029(5) 0.015(4) 0.021(4) 0.001(3) 0.009(3) -0.009(4)
O21 0.017(5) 0.024(5) 0.039(6) 0.004(4) 0.004(4) -0.011(4)
O22 0.013(4) 0.015(4) 0.043(6) -0.005(4) 0.005(4) -0.006(4)
O23 0.034(6) 0.018(4) 0.048(6) -0.010(4) 0.004(5) -0.001(4)
O24 0.024(5) 0.047(6) 0.033(6) 0.005(5) 0.007(4) -0.006(4)
O25 0.057(7) 0.028(5) 0.035(6) 0.000(4) 0.015(5) 0.007(5)
O26 0.022(5) 0.045(6) 0.035(6) 0.003(5) 0.006(4) -0.010(4)

loop_
_atom_type_symbol
_atom_type_description
_atom_type_scat_dispersion_real
_atom_type_scat_dispersion_imag
_atom_type_scat_source
Mg Mg 0.0486 0.0363 'International Tables Vol C Tables 4.2.6.8 and 6.1.1.4'
Na Na 0.0362 0.0249 'International Tables Vol C Tables 4.2.6.8 and 6.1.1.4'
O O 0.0106 0.0060 'International Tables Vol C Tables 4.2.6.8 and 6.1.1.4'
U U -9.6767 9.6646 'International Tables Vol C Tables 4.2.6.8 and 6.1.1.4'

loop_
_geom_angle_atom_site_label_1
_geom_angle_atom_site_label_2
_geom_angle_atom_site_label_3
_geom_angle
_geom_angle_site_symmetry_1
_geom_angle_site_symmetry_3
_geom_angle_publ_flag
U3 U1 U2 61.39(3) 1_655 . ?
U3 U1 U5 164.64(2) 1_655 1_665 ?
U3 U1 Na1 80.39(8) 1_655 2_767 ?
U3 U1 Na1 59.17(8) 1_655 1_655 ?
U5 U1 U2 126.91(3) 1_665 . ?
U5 U1 Na1 111.47(8) 1_665 1_655 ?
U5 U1 Na1 84.28(8) 1_665 2_767 ?
Na1 U1 U2 118.50(8) 2_767 . ?
Na1 U1 U2 60.57(9) 1_655 . ?
Na1 U1 Na1 58.65(13) 2_767 1_655 ?
Na2 U1 U2 88.73(8) 2_767 . ?
Na2 U1 U3 113.58(9) 2_767 1_655 ?
Na2 U1 U5 57.66(9) 2_767 1_665 ?
Na2 U1 Na1 54.53(11) 2_767 1_655 ?
Na2 U1 Na1 63.54(12) 2_767 2_767 ?
O1 U1 U2 87.7(3) . . ?
O1 U1 U3 80.7(3) . 1_655 ?
O1 U1 U5 86.5(3) . 1_665 ?
O1 U1 Na1 37.1(3) . 2_767 ?
O1 U1 Na1 29.4(3) . 1_655 ?
O1 U1 Na2 37.2(3) . 2_767 ?
O1 U1 O2 177.8(4) . . ?
O1 U1 O3 91.7(4) . . ?
O1 U1 O4 88.6(4) . . ?
O1 U1 O5 86.4(4) . . ?
O1 U1 O22 84.2(4) . 2_666 ?
O2 U1 U2 90.1(3) . . ?
O2 U1 U3 98.4(3) . 1_655 ?
O2 U1 U5 94.6(3) . 1_665 ?
O2 U1 Na1 148.6(3) . 1_655 ?
O2 U1 Na1 144.9(3) . 2_767 ?
O2 U1 Na2 142.6(3) . 2_767 ?
O2 U1 O3 90.4(4) . . ?
O2 U1 O4 91.9(4) . . ?
O2 U1 O5 91.8(4) . . ?
O2 U1 O22 95.7(4) . 2_666 ?
O3 U1 U2 165.7(2) . . ?
O3 U1 U3 132.5(2) . 1_655 ?
O3 U1 U5 38.9(2) . 1_665 ?
O3 U1 Na1 67.0(2) . 2_767 ?
O3 U1 Na1 120.8(3) . 1_655 ?
O3 U1 Na2 82.2(2) . 2_767 ?
O3 U1 O5 167.1(3) . . ?
O3 U1 O22 73.2(3) . 2_666 ?
O4 U1 U2 99.0(2) . . ?
O4 U1 U3 38.3(2) . 1_655 ?
O4 U1 U5 133.5(2) . 1_665 ?
O4 U1 Na1 82.7(2) . 1_655 ?
O4 U1 Na1 65.3(2) . 2_767 ?
O4 U1 Na2 125.2(3) . 2_767 ?
O4 U1 O3 95.3(3) . . ?
O4 U1 O5 72.0(3) . . ?
O4 U1 O22 166.2(3) . 2_666 ?
O5 U1 U2 27.0(2) . . ?
O5 U1 U3 34.6(2) . 1_655 ?
O5 U1 U5 153.3(2) . 1_665 ?
O5 U1 Na1 104.9(2) . 2_767 ?
O5 U1 Na1 57.1(2) . 1_655 ?
O5 U1 Na2 103.4(2) . 2_767 ?
O5 U1 O22 119.1(3) . 2_666 ?
O22 U1 U2 92.5(2) 2_666 . ?
O22 U1 U3 150.1(2) 2_666 1_655 ?
O22 U1 U5 34.4(2) 2_666 1_665 ?
O22 U1 Na1 102.4(3) 2_666 2_767 ?
O22 U1 Na1 96.5(3) 2_666 1_655 ?
O22 U1 Na2 47.0(3) 2_666 2_767 ?
U3 U2 U3 133.80(2) . 1_655 ?
U3 U2 U4 62.07(3) . . ?
U3 U2 Na1 80.14(8) . 2_667 ?
U4 U2 U3 71.76(3) . 1_655 ?
Na1 U2 U3 117.96(9) 2_667 1_655 ?
Na1 U2 U4 112.31(8) 2_667 . ?
Na2 U2 U3 96.33(9) . 1_655 ?
Na2 U2 U3 58.18(8) . . ?
Na2 U2 U4 57.98(9) . . ?
Na2 U2 Na1 54.42(11) . 2_667 ?
O4 U2 U3 38.2(2) 1_455 . ?
O4 U2 U3 171.9(2) 1_455 1_655 ?
O4 U2 U4 100.2(2) 1_455 . ?
O4 U2 Na1 65.1(2) 1_455 2_667 ?
O4 U2 Na2 79.4(2) 1_455 . ?
O4 U2 O8 85.2(3) 1_455 . ?
O4 U2 O9 135.4(3) 1_455 . ?
O5 U2 U3 162.4(2) . . ?
O5 U2 U3 28.6(2) . 1_655 ?
O5 U2 U4 100.4(2) . . ?
O5 U2 Na1 107.8(2) . 2_667 ?
O5 U2 Na2 113.1(2) . . ?
O5 U2 O4 159.4(3) . 1_455 ?
O5 U2 O8 74.2(3) . . ?
O5 U2 O9 65.0(3) . . ?
O6 U2 U3 90.9(3) . 1_655 ?
O6 U2 U3 91.0(3) . . ?
O6 U2 U4 94.5(3) . . ?
O6 U2 Na1 29.3(3) . 2_667 ?
O6 U2 Na2 41.4(3) . . ?
O6 U2 O4 90.3(4) . 1_455 ?
O6 U2 O5 89.5(4) . . ?
O6 U2 O8 90.5(4) . . ?
O6 U2 O9 84.0(4) . . ?
O6 U2 O10 89.5(4) . . ?
O7 U2 U3 90.4(3) . . ?
O7 U2 U3 87.2(3) . 1_655 ?
O7 U2 U4 85.0(3) . . ?
O7 U2 Na1 152.4(3) . 2_667 ?
O7 U2 Na2 138.9(3) . . ?
O7 U2 O4 91.5(4) . 1_455 ?
O7 U2 O5 88.9(4) . . ?
O7 U2 O6 178.1(4) . . ?
O7 U2 O8 89.9(4) . . ?
O7 U2 O9 94.5(4) . . ?
O7 U2 O10 90.9(4) . . ?
O8 U2 U3 123.4(2) . . ?
O8 U2 U3 102.8(2) . 1_655 ?
O8 U2 U4 172.6(2) . . ?
O8 U2 Na1 74.5(2) . 2_667 ?
O8 U2 Na2 128.5(2) . . ?
O8 U2 O9 138.8(3) . . ?
O9 U2 U3 97.62(19) . . ?
O9 U2 U3 36.88(19) . 1_655 ?
O9 U2 U4 36.96(19) . . ?
O9 U2 Na1 112.3(3) . 2_667 ?
O9 U2 Na2 67.4(3) . . ?
O10 U2 U3 33.9(2) . . ?
O10 U2 U3 100.0(2) . 1_655 ?
O10 U2 U4 28.6(2) . . ?
O10 U2 Na1 95.1(3) . 2_667 ?
O10 U2 Na2 48.1(3) . . ?
O10 U2 O4 72.0(3) . 1_455 ?
O10 U2 O5 128.6(3) . . ?
O10 U2 O8 157.3(3) . . ?
O10 U2 O9 63.8(3) . . ?
U1 U3 U2 71.05(3) 1_455 . ?
U1 U3 Mg1 92.56(8) 1_455 . ?
U1 U3 Na1 62.49(8) 1_455 . ?
U2 U3 Mg1 92.26(8) . . ?
U2 U3 Na1 100.84(8) . . ?
Na1 U3 Mg1 145.27(11) . . ?
Na2 U3 U1 96.00(9) . 1_455 ?
Na2 U3 U2 60.53(8) . . ?
Na2 U3 Mg1 146.45(11) . . ?
Na2 U3 Na1 65.02(12) . . ?
O4 U3 U1 35.5(2) 1_455 1_455 ?
O4 U3 U2 36.0(2) 1_455 . ?
O4 U3 Mg1 88.7(2) 1_455 . ?
O4 U3 Na1 83.7(2) 1_455 . ?
O4 U3 Na2 80.0(2) 1_455 . ?
O4 U3 O9 139.9(3) 1_455 1_455 ?
O4 U3 O14 139.4(3) 1_455 . ?
O5 U3 U1 34.7(2) 1_455 1_455 ?
O5 U3 U2 105.3(2) 1_455 . ?
O5 U3 Mg1 85.9(2) 1_455 . ?
O5 U3 Na1 59.7(3) 1_455 . ?
O5 U3 Na2 118.3(2) 1_455 . ?
O5 U3 O4 69.3(3) 1_455 1_455 ?
O5 U3 O9 71.5(3) 1_455 1_455 ?
O5 U3 O14 150.8(3) 1_455 . ?
O9 U3 U1 104.5(2) 1_455 1_455 ?
O9 U3 U2 170.2(3) 1_455 . ?
O9 U3 Mg1 96.8(3) 1_455 . ?
O9 U3 Na1 69.4(3) 1_455 . ?
O9 U3 Na2 112.2(3) 1_455 . ?
O9 U3 O14 79.3(3) 1_455 . ?
O10 U3 U1 104.3(2) . 1_455 ?
O10 U3 U2 33.7(2) . . ?
O10 U3 Mg1 96.6(3) . . ?
O10 U3 Na1 112.2(3) . . ?
O10 U3 Na2 49.9(3) . . ?
O10 U3 O4 69.8(3) . 1_455 ?
O10 U3 O5 138.9(3) . 1_455 ?
O10 U3 O9 147.6(4) . 1_455 ?
O10 U3 O14 69.7(3) . . ?
O14 U3 U1 168.4(2) . 1_455 ?
O14 U3 U2 103.5(2) . . ?
O14 U3 Mg1 97.9(2) . . ?
O14 U3 Na1 109.8(2) . . ?
O14 U3 Na2 72.5(2) . . ?
O18 U3 U1 83.5(3) . 1_455 ?
O18 U3 U2 88.3(3) . . ?
O18 U3 Mg1 175.6(3) . . ?
O18 U3 Na1 30.5(3) . . ?
O18 U3 Na2 36.6(3) . . ?
O18 U3 O4 89.2(4) . 1_455 ?
O18 U3 O5 89.7(4) . 1_455 ?
O18 U3 O9 82.4(4) . 1_455 ?
O18 U3 O10 86.3(4) . . ?
O18 U3 O14 86.2(4) . . ?
O19 U3 U1 100.7(3) . 1_455 ?
O19 U3 U2 94.1(3) . . ?
O19 U3 Mg1 8.2(3) . . ?
O19 U3 Na1 151.5(3) . . ?
O19 U3 Na2 142.9(3) . . ?
O19 U3 O4 94.8(4) . 1_455 ?
O19 U3 O5 93.1(4) . 1_455 ?
O19 U3 O9 95.4(4) . 1_455 ?
O19 U3 O10 93.6(4) . . ?
O19 U3 O14 89.8(4) . . ?
O19 U3 O18 175.7(4) . . ?
U2 U4 U3 56.71(2) . . ?
U5 U4 U2 130.64(3) . . ?
U5 U4 U3 74.53(2) . . ?
U6 U4 U2 163.70(2) 2_656 . ?
U6 U4 U3 131.27(3) 2_656 . ?
U6 U4 U5 57.46(2) 2_656 . ?
Na2 U4 U2 58.18(9) . . ?
Na2 U4 U3 56.37(8) . . ?
Na2 U4 U5 102.36(8) . . ?
Na2 U4 U6 137.62(9) . 2_656 ?
O9 U4 U2 44.3(3) . . ?
O9 U4 U3 99.4(3) . . ?
O9 U4 U5 172.7(3) . . ?
O9 U4 U6 129.1(3) . 2_656 ?
O9 U4 Na2 70.6(3) . . ?
O9 U4 O14 134.1(3) . . ?
O9 U4 O17 86.8(3) . 1_655 ?
O10 U4 U2 28.9(2) . . ?
O10 U4 U3 28.3(2) . . ?
O10 U4 U5 102.8(2) . . ?
O10 U4 U6 158.8(2) . 2_656 ?
O10 U4 Na2 48.2(3) . . ?
O10 U4 O9 71.2(3) . . ?
O10 U4 O14 65.9(3) . . ?
O10 U4 O17 157.8(3) . 1_655 ?
O11 U4 U2 95.1(3) . . ?
O11 U4 U3 90.7(3) . . ?
O11 U4 U5 92.5(3) . . ?
O11 U4 U6 98.7(3) . 2_656 ?
O11 U4 Na2 41.3(3) . . ?
O11 U4 O9 83.4(4) . . ?
O11 U4 O10 89.4(4) . . ?
O11 U4 O13 94.0(4) . . ?
O11 U4 O14 80.7(4) . . ?
O11 U4 O17 85.0(4) . 1_655 ?
O12 U4 U2 81.6(3) . . ?
O12 U4 U3 90.3(4) . . ?
O12 U4 U5 92.2(4) . . ?
O12 U4 U6 84.1(3) . 2_656 ?
O12 U4 Na2 137.0(4) . . ?
O12 U4 O9 91.9(5) . . ?
O12 U4 O10 89.3(4) . . ?
O12 U4 O11 175.2(5) . . ?
O12 U4 O13 90.3(4) . . ?
O12 U4 O14 103.0(4) . . ?
O12 U4 O17 94.5(4) . 1_655 ?
O13 U4 U2 157.4(2) . . ?
O13 U4 U3 102.6(2) . . ?
O13 U4 U5 28.2(2) . . ?
O13 U4 U6 29.5(2) . 2_656 ?
O13 U4 Na2 120.7(3) . . ?
O13 U4 O9 157.8(4) . . ?
O13 U4 O10 130.9(3) . . ?
O13 U4 O14 66.4(3) . . ?
O13 U4 O17 71.0(3) . 1_655 ?
O14 U4 U2 94.82(18) . . ?
O14 U4 U3 38.59(18) . . ?
O14 U4 U5 38.85(18) . . ?
O14 U4 U6 95.89(18) . 2_656 ?
O14 U4 Na2 69.1(2) . . ?
O17 U4 U2 130.3(2) 1_655 . ?
O17 U4 U3 172.0(2) 1_655 . ?
O17 U4 U5 98.9(2) 1_655 . ?
O17 U4 U6 43.3(2) 1_655 2_656 ?
O17 U4 Na2 122.1(3) 1_655 . ?
O17 U4 O14 133.7(3) 1_655 . ?
U1 U5 U4 131.28(3) 1_445 . ?
U1 U5 U6 63.56(3) 1_445 2_556 ?
U4 U5 U6 164.838(19) . 2_556 ?
U6 U5 U1 70.33(3) 2_656 1_445 ?
U6 U5 U4 61.027(19) 2_656 . ?
U6 U5 U6 133.89(2) 2_656 2_556 ?
Na2 U5 U1 59.85(9) 2_657 1_445 ?
Na2 U5 U4 129.53(9) 2_657 . ?
Na2 U5 U6 99.81(9) 2_657 2_656 ?
Na2 U5 U6 57.22(9) 2_657 2_556 ?
O3 U5 U1 35.14(18) 1_445 1_445 ?
O3 U5 U4 96.20(18) 1_445 . ?
O3 U5 U6 98.42(18) 1_445 2_556 ?
O3 U5 U6 35.64(18) 1_445 2_656 ?
O3 U5 Na2 81.6(2) 1_445 2_657 ?
O3 U5 O14 139.5(3) 1_445 . ?
O13 U5 U1 103.5(2) . 1_445 ?
O13 U5 U4 28.0(2) . . ?
O13 U5 U6 167.1(2) . 2_556 ?
O13 U5 U6 33.2(2) . 2_656 ?
O13 U5 Na2 117.2(3) . 2_657 ?
O13 U5 O3 68.7(3) . 1_445 ?
O13 U5 O14 70.8(3) . . ?
O13 U5 O17 149.7(3) . . ?
O13 U5 O22 137.6(3) . 2_556 ?
O14 U5 U1 173.2(2) . 1_445 ?
O14 U5 U4 43.5(2) . . ?
O14 U5 U6 104.0(2) . 2_656 ?
O14 U5 U6 122.0(2) . 2_556 ?
O14 U5 Na2 118.8(2) . 2_657 ?
O15 U5 U1 89.0(3) . 1_445 ?
O15 U5 U4 91.1(3) . . ?
O15 U5 U6 87.1(3) . 2_656 ?
O15 U5 U6 92.4(3) . 2_556 ?
O15 U5 Na2 39.1(3) . 2_657 ?
O15 U5 O3 91.9(4) . 1_445 ?
O15 U5 O13 86.8(4) . . ?
O15 U5 O14 86.9(4) . . ?
O15 U5 O17 83.6(4) . . ?
O15 U5 O22 87.6(4) . 2_556 ?
O16 U5 U1 93.6(3) . 1_445 ?
O16 U5 U4 88.6(3) . . ?
O16 U5 U6 87.2(3) . 2_556 ?
O16 U5 U6 95.5(3) . 2_656 ?
O16 U5 Na2 141.7(3) . 2_657 ?
O16 U5 O3 91.3(4) . 1_445 ?
O16 U5 O13 94.3(4) . . ?
O16 U5 O14 90.7(4) . . ?
O16 U5 O15 176.9(4) . . ?
O16 U5 O17 93.9(4) . . ?
O16 U5 O22 93.5(4) . 2_556 ?
O17 U5 U1 105.0(2) . 1_445 ?
O17 U5 U4 123.4(2) . . ?
O17 U5 U6 169.7(2) . 2_656 ?
O17 U5 U6 42.6(2) . 2_556 ?
O17 U5 Na2 70.2(2) . 2_657 ?
O17 U5 O3 140.1(3) . 1_445 ?
O17 U5 O14 79.9(3) . . ?
O22 U5 U1 34.4(2) 2_556 1_445 ?
O22 U5 U4 165.6(2) 2_556 . ?
O22 U5 U6 29.5(2) 2_556 2_556 ?
O22 U5 U6 104.5(2) 2_556 2_656 ?
O22 U5 Na2 48.7(3) 2_556 2_657 ?
O22 U5 O3 69.5(3) 2_556 1_445 ?
O22 U5 O14 150.6(3) 2_556 . ?
O22 U5 O17 70.8(3) 2_556 . ?
U5 U6 U4 61.51(3) 2_656 2_656 ?
U5 U6 Mg1 91.66(8) 2_656 . ?
U5 U6 Na1 83.88(9) 2_656 1_554 ?
Mg1 U6 U4 90.42(8) . 2_656 ?
Mg1 U6 Na1 139.15(11) . 1_554 ?
Na1 U6 U4 121.61(8) 1_554 2_656 ?
Na2 U6 U4 98.21(9) 1_454 2_656 ?
Na2 U6 U5 125.88(9) 1_454 2_656 ?
Na2 U6 Mg1 140.96(11) 1_454 . ?
Na2 U6 Na1 64.46(12) 1_454 1_554 ?
O3 U6 U4 100.2(2) 2_766 2_656 ?
O3 U6 U5 39.2(2) 2_766 2_656 ?
O3 U6 Mg1 85.1(2) 2_766 . ?
O3 U6 Na1 66.1(2) 2_766 1_554 ?
O3 U6 Na2 129.8(2) 2_766 1_454 ?
O3 U6 O8 84.4(3) 2_766 2_666 ?
O3 U6 O17 136.4(3) 2_766 2_556 ?
O8 U6 U4 164.7(2) 2_666 2_656 ?
O8 U6 U5 123.4(2) 2_666 2_656 ?
O8 U6 Mg1 75.3(2) 2_666 . ?
O8 U6 Na1 73.6(2) 2_666 1_554 ?
O8 U6 Na2 89.7(3) 2_666 1_454 ?
O8 U6 O17 139.1(3) 2_666 2_556 ?
O13 U6 U4 28.9(2) 2_656 2_656 ?
O13 U6 U5 32.7(2) 2_656 2_656 ?
O13 U6 Mg1 93.5(3) 2_656 . ?
O13 U6 Na1 103.5(3) 2_656 1_554 ?
O13 U6 Na2 112.1(3) 2_656 1_454 ?
O13 U6 O3 71.8(3) 2_656 2_766 ?
O13 U6 O8 154.6(3) 2_656 2_666 ?
O13 U6 O17 64.8(3) 2_656 2_556 ?
O13 U6 O22 130.8(3) 2_656 . ?
O17 U6 U4 37.49(19) 2_556 2_656 ?
O17 U6 U5 97.23(19) 2_556 2_656 ?
O17 U6 Mg1 101.1(2) 2_556 . ?
O17 U6 Na1 119.8(2) 2_556 1_554 ?
O17 U6 Na2 67.3(2) 2_556 1_454 ?
O20 U6 U4 79.8(3) . 2_656 ?
O20 U6 U5 91.6(3) . 2_656 ?
O20 U6 Mg1 12.2(3) . . ?
O20 U6 Na1 151.2(3) . 1_554 ?
O20 U6 Na2 136.5(3) . 1_454 ?
O20 U6 O3 92.8(4) . 2_766 ?
O20 U6 O8 85.5(4) . 2_666 ?
O20 U6 O13 86.9(4) . 2_656 ?
O20 U6 O17 89.0(3) . 2_556 ?
O20 U6 O22 89.5(4) . . ?
O21 U6 U4 101.6(3) . 2_656 ?
O21 U6 U5 92.1(3) . 2_656 ?
O21 U6 Mg1 167.8(3) . . ?
O21 U6 Na1 30.2(3) . 1_554 ?
O21 U6 Na2 39.9(3) . 1_454 ?
O21 U6 O3 90.5(4) . 2_766 ?
O21 U6 O8 92.9(4) . 2_666 ?
O21 U6 O13 96.0(4) . 2_656 ?
O21 U6 O17 90.0(4) . 2_556 ?
O21 U6 O20 176.2(4) . . ?
O21 U6 O22 86.7(4) . . ?
O22 U6 U4 102.3(2) . 2_656 ?
O22 U6 U5 163.2(2) . 2_656 ?
O22 U6 Mg1 92.9(3) . . ?
O22 U6 Na1 102.9(3) . 1_554 ?
O22 U6 Na2 48.0(3) . 1_454 ?
O22 U6 O3 157.4(3) . 2_766 ?
O22 U6 O8 73.4(3) . 2_666 ?
O22 U6 O17 66.1(3) . 2_556 ?
U6 Mg1 U3 166.75(14) . . ?
O19 Mg1 U3 7.3(3) . . ?
O19 Mg1 U6 172.4(3) . . ?
O19 Mg1 O20 175.3(5) . . ?
O19 Mg1 O23 93.2(4) . . ?
O19 Mg1 O24 91.5(4) . . ?
O19 Mg1 O25 88.3(4) . . ?
O19 Mg1 O26 93.1(4) . . ?
O20 Mg1 U3 177.4(3) . . ?
O20 Mg1 U6 11.0(2) . . ?
O20 Mg1 O23 91.4(4) . . ?
O20 Mg1 O24 89.3(4) . . ?
O20 Mg1 O25 87.0(4) . . ?
O20 Mg1 O26 86.6(4) . . ?
O23 Mg1 U3 86.1(3) . . ?
O23 Mg1 U6 83.6(3) . . ?
O24 Mg1 U3 90.1(3) . . ?
O24 Mg1 U6 81.6(3) . . ?
O24 Mg1 O23 89.5(5) . . ?
O24 Mg1 O25 95.9(5) . . ?
O24 Mg1 O26 171.9(5) . . ?
O25 Mg1 U3 95.5(3) . . ?
O25 Mg1 U6 95.6(3) . . ?
O25 Mg1 O23 174.4(5) . . ?
O25 Mg1 O26 90.9(5) . . ?
O26 Mg1 U3 93.6(3) . . ?
O26 Mg1 U6 93.4(3) . . ?
O26 Mg1 O23 83.7(5) . . ?
U1 Na1 U1 121.35(13) 2_767 1_455 ?
U1 Na1 U2 68.42(10) 2_767 2_667 ?
U2 Na1 U1 120.27(13) 2_667 1_455 ?
U3 Na1 U1 58.34(8) . 1_455 ?
U3 Na1 U1 111.83(14) . 2_767 ?
U3 Na1 U2 178.56(15) . 2_667 ?
U3 Na1 Na1 80.85(17) . 2_667 ?
Na1 Na1 U1 60.98(16) 2_667 2_767 ?
Na1 Na1 U1 60.36(14) 2_667 1_455 ?
Na1 Na1 U2 98.2(2) 2_667 2_667 ?
Na2 Na1 U1 59.71(13) 2_667 1_455 ?
Na2 Na1 U1 96.32(16) 2_667 2_767 ?
Na2 Na1 U2 60.66(13) 2_667 2_667 ?
Na2 Na1 U3 117.93(19) 2_667 . ?
Na2 Na1 Na1 66.15(17) 2_667 2_667 ?
O1 Na1 U1 25.3(2) 2_767 2_767 ?
O1 Na1 U1 102.7(3) 1_455 2_767 ?
O1 Na1 U1 98.5(3) 2_767 1_455 ?
O1 Na1 U1 22.0(2) 1_455 1_455 ?
O1 Na1 U2 104.3(3) 1_455 2_667 ?
O1 Na1 U2 88.6(3) 2_767 2_667 ?
O1 Na1 U3 91.3(3) 2_767 . ?
O1 Na1 U3 74.3(3) 1_455 . ?
O1 Na1 Na1 43.5(3) 1_455 2_667 ?
O1 Na1 Na1 39.7(2) 2_767 2_667 ?
O1 Na1 Na2 45.3(3) 1_455 2_667 ?
O1 Na1 Na2 94.0(3) 2_767 2_667 ?
O1 Na1 O1 83.2(4) 1_455 2_767 ?
O1 Na1 O6 175.4(4) 2_767 1_455 ?
O1 Na1 O6 94.1(4) 1_455 1_455 ?
O1 Na1 O21 167.5(4) 1_455 1_556 ?
O6 Na1 U1 89.9(3) 2_667 2_767 ?
O6 Na1 U1 78.0(2) 1_455 1_455 ?
O6 Na1 U1 159.1(3) 1_455 2_767 ?
O6 Na1 U1 104.5(3) 2_667 1_455 ?
O6 Na1 U2 95.7(2) 1_455 2_667 ?
O6 Na1 U2 22.3(2) 2_667 2_667 ?
O6 Na1 U3 157.0(3) 2_667 . ?
O6 Na1 U3 84.4(2) 1_455 . ?
O6 Na1 Na1 104.7(3) 2_667 2_667 ?
O6 Na1 Na1 137.5(3) 1_455 2_667 ?
O6 Na1 Na2 49.1(2) 2_667 2_667 ?
O6 Na1 Na2 86.7(3) 1_455 2_667 ?
O6 Na1 O1 94.3(4) 2_667 1_455 ?
O6 Na1 O1 107.3(4) 2_667 2_767 ?
O6 Na1 O6 76.5(4) 2_667 1_455 ?
O6 Na1 O21 91.4(4) 2_667 1_556 ?
O18 Na1 U1 89.4(3) . 2_767 ?
O18 Na1 U1 74.2(3) . 1_455 ?
O18 Na1 U2 157.5(3) . 2_667 ?
O18 Na1 U3 23.1(2) . . ?
O18 Na1 Na1 73.2(3) . 2_667 ?
O18 Na1 Na2 129.1(3) . 2_667 ?
O18 Na1 O1 71.4(3) . 2_767 ?
O18 Na1 O1 84.0(4) . 1_455 ?
O18 Na1 O6 177.9(4) . 2_667 ?
O18 Na1 O6 104.7(4) . 1_455 ?
O18 Na1 O21 90.6(4) . 1_556 ?
O21 Na1 U1 145.5(3) 1_556 1_455 ?
O21 Na1 U1 88.5(3) 1_556 2_767 ?
O21 Na1 U2 85.0(3) 1_556 2_667 ?
O21 Na1 U3 96.4(3) 1_556 . ?
O21 Na1 Na1 144.7(4) 1_556 2_667 ?
O21 Na1 Na2 140.0(3) 1_556 2_667 ?
O21 Na1 O1 105.8(4) 1_556 2_767 ?
O21 Na1 O6 76.3(3) 1_556 1_455 ?
U5 Na2 U3 109.48(13) 2_657 . ?
U5 Na2 U6 66.29(10) 2_657 1_656 ?
U6 Na2 U3 169.71(17) 1_656 . ?
Na1 Na2 U3 87.25(16) 2_667 . ?
Na1 Na2 U5 127.28(19) 2_667 2_657 ?
Na1 Na2 U6 102.78(17) 2_667 1_656 ?
O1 Na2 U3 97.2(3) 2_767 . ?
O1 Na2 U5 83.0(3) 2_767 2_657 ?
O1 Na2 U6 91.7(3) 2_767 1_656 ?
O1 Na2 Na1 44.7(3) 2_767 2_667 ?
O1 Na2 O6 88.5(3) 2_767 . ?
O1 Na2 O10 127.5(4) 2_767 . ?
O1 Na2 O11 163.3(4) 2_767 . ?
O1 Na2 O21 104.3(4) 2_767 1_656 ?
O1 Na2 O22 65.3(3) 2_767 1_656 ?
O6 Na2 U3 83.1(2) . . ?
O6 Na2 U5 165.6(3) . 2_657 ?
O6 Na2 U6 102.5(3) . 1_656 ?
O6 Na2 Na1 43.9(2) . 2_667 ?
O6 Na2 O10 65.2(3) . . ?
O6 Na2 O22 126.1(3) . 1_656 ?
O10 Na2 U3 38.5(2) . . ?
O10 Na2 U5 129.1(2) . 2_657 ?
O10 Na2 U6 136.4(3) . 1_656 ?
O10 Na2 Na1 95.4(3) . 2_667 ?
O11 Na2 U3 87.9(3) . . ?
O11 Na2 U5 80.3(3) . 2_657 ?
O11 Na2 U6 82.2(3) . 1_656 ?
O11 Na2 Na1 151.9(3) . 2_667 ?
O11 Na2 O6 107.9(4) . . ?
O11 Na2 O10 64.7(3) . . ?
O11 Na2 O22 101.4(4) . 1_656 ?
O15 Na2 U3 82.7(3) 2_657 . ?
O15 Na2 U5 28.2(2) 2_657 2_657 ?
O15 Na2 U6 91.3(3) 2_657 1_656 ?
O15 Na2 Na1 136.7(3) 2_657 2_667 ?
O15 Na2 O1 95.0(4) 2_657 2_767 ?
O15 Na2 O6 165.7(4) 2_657 . ?
O15 Na2 O10 102.1(4) 2_657 . ?
O15 Na2 O11 69.8(3) 2_657 . ?
O15 Na2 O21 115.0(4) 2_657 1_656 ?
O15 Na2 O22 67.6(3) 2_657 1_656 ?
O18 Na2 U3 26.8(2) . . ?
O18 Na2 U5 93.7(3) . 2_657 ?
O18 Na2 U6 156.8(3) . 1_656 ?
O18 Na2 Na1 79.5(3) . 2_667 ?
O18 Na2 O1 73.6(4) . 2_767 ?
O18 Na2 O6 95.1(4) . . ?
O18 Na2 O10 65.2(3) . . ?
O18 Na2 O11 106.9(4) . . ?
O18 Na2 O15 72.8(4) . 2_657 ?
O18 Na2 O21 172.2(4) . 1_656 ?
O18 Na2 O22 118.4(4) . 1_656 ?
O21 Na2 U3 150.4(3) 1_656 . ?
O21 Na2 U5 93.4(3) 1_656 2_657 ?
O21 Na2 U6 28.5(2) 1_656 1_656 ?
O21 Na2 Na1 93.7(3) 1_656 2_667 ?
O21 Na2 O6 77.4(3) 1_656 . ?
O21 Na2 O10 112.2(4) 1_656 . ?
O21 Na2 O11 77.4(3) 1_656 . ?
O21 Na2 O22 66.1(3) 1_656 1_656 ?
O22 Na2 U3 142.9(3) 1_656 . ?
O22 Na2 U5 39.5(2) 1_656 2_657 ?
O22 Na2 U6 38.5(2) 1_656 1_656 ?
O22 Na2 Na1 99.2(3) 1_656 2_667 ?
O22 Na2 O10 165.4(3) 1_656 . ?
U1 O1 Na1 117.6(5) . 2_767 ?
U1 O1 Na1 128.6(5) . 1_655 ?
U1 O1 Na2 115.7(5) . 2_767 ?
Na1 O1 Na1 96.8(4) 1_655 2_767 ?
Na1 O1 Na2 89.9(4) 1_655 2_767 ?
Na2 O1 Na1 102.4(4) 2_767 2_767 ?
U1 O3 U5 106.0(3) . 1_665 ?
U1 O3 U6 146.7(4) . 2_766 ?
U6 O3 U5 105.2(3) 2_766 1_665 ?
U1 O4 U2 145.8(4) . 1_655 ?
U1 O4 U3 106.3(3) . 1_655 ?
U2 O4 U3 105.8(3) 1_655 1_655 ?
U2 O5 U1 125.8(4) . . ?
U2 O5 U3 122.9(4) . 1_655 ?
U3 O5 U1 110.7(3) 1_655 . ?
U2 O6 Na1 120.3(4) . 1_655 ?
U2 O6 Na1 128.4(5) . 2_667 ?
U2 O6 Na2 110.4(4) . . ?
Na1 O6 Na1 103.5(4) 2_667 1_655 ?
Na1 O6 Na2 87.0(3) 2_667 . ?
Na2 O6 Na1 98.0(3) . 1_655 ?
U2 O8 U6 141.6(4) . 2_666 ?
U3 O9 U2 99.5(3) 1_655 . ?
U4 O9 U2 98.8(4) . . ?
U4 O9 U3 148.9(5) . 1_655 ?
U2 O10 U3 112.4(4) . . ?
U2 O10 Na2 94.8(4) . . ?
U3 O10 Na2 91.6(4) . . ?
U4 O10 U2 122.5(4) . . ?
U4 O10 U3 123.8(4) . . ?
U4 O10 Na2 95.0(4) . . ?
U4 O11 Na2 110.8(5) . . ?
U4 O13 U5 123.9(4) . . ?
U4 O13 U6 121.6(4) . 2_656 ?
U5 O13 U6 114.1(4) . 2_656 ?
U3 O14 U4 98.6(3) . . ?
U5 O14 U3 146.8(4) . . ?
U5 O14 U4 97.7(3) . . ?
U5 O15 Na2 112.7(4) . 2_657 ?
U4 O17 U5 146.8(4) 1_455 . ?
U4 O17 U6 99.2(3) 1_455 2_556 ?
U5 O17 U6 100.0(3) . 2_556 ?
U3 O18 Na1 126.4(5) . . ?
U3 O18 Na2 116.6(5) . . ?
Na1 O18 Na2 112.1(4) . . ?
U3 O19 Mg1 164.6(5) . . ?
U6 O20 Mg1 156.9(5) . . ?
U6 O21 Na1 127.6(5) . 1_554 ?
U6 O21 Na2 111.5(4) . 1_454 ?
Na1 O21 Na2 107.6(4) 1_554 1_454 ?
U1 O22 U5 111.3(4) 2_666 2_556 ?
U1 O22 Na2 94.8(4) 2_666 1_454 ?
U5 O22 Na2 91.8(3) 2_556 1_454 ?
U6 O22 U1 127.2(4) . 2_666 ?
U6 O22 U5 120.5(4) . 2_556 ?
U6 O22 Na2 93.5(4) . 1_454 ?

loop_
_geom_bond_atom_site_label_1
_geom_bond_atom_site_label_2
_geom_bond_distance
_geom_bond_site_symmetry_2
_geom_bond_publ_flag
U1 U2 3.9788(13) . ?
U1 U3 3.6867(10) 1_655 ?
U1 U5 3.7321(10) 1_665 ?
U1 Na1 3.819(6) 2_767 ?
U1 Na1 3.842(5) 1_655 ?
U1 Na2 3.638(5) 2_767 ?
U1 O1 1.840(10) . ?
U1 O2 1.847(9) . ?
U1 O3 2.235(8) . ?
U1 O4 2.228(9) . ?
U1 O5 2.244(8) . ?
U1 O22 2.260(9) 2_666 ?
U2 U3 3.7049(11) . ?
U2 U3 3.9210(12) 1_655 ?
U2 U4 3.8842(10) . ?
U2 Na1 3.821(6) 2_667 ?
U2 Na2 3.677(5) . ?
U2 O4 2.266(8) 1_455 ?
U2 O5 2.226(8) . ?
U2 O6 1.851(9) . ?
U2 O7 1.819(9) . ?
U2 O8 2.333(9) . ?
U2 O9 2.743(11) . ?
U2 O10 2.226(9) . ?
U3 Mg1 3.802(5) . ?
U3 Na1 3.719(6) . ?
U3 Na2 3.589(5) . ?
U3 O4 2.379(8) 1_455 ?
U3 O5 2.238(9) 1_455 ?
U3 O9 2.386(9) 1_455 ?
U3 O10 2.234(9) . ?
U3 O14 2.470(9) . ?
U3 O18 1.813(10) . ?
U3 O19 1.808(9) . ?
U4 U5 3.8781(13) . ?
U4 U6 3.8603(10) 2_656 ?
U4 Na2 3.670(5) . ?
U4 O9 2.363(9) . ?
U4 O10 2.205(10) . ?
U4 O11 1.839(11) . ?
U4 O12 1.828(11) . ?
U4 O13 2.192(9) . ?
U4 O14 2.692(9) . ?
U4 O17 2.380(9) 1_655 ?
U5 U6 3.9035(12) 2_556 ?
U5 U6 3.7200(12) 2_656 ?
U5 Na2 3.555(5) 2_657 ?
U5 O3 2.436(9) 1_445 ?
U5 O13 2.203(9) . ?
U5 O14 2.455(8) . ?
U5 O15 1.822(10) . ?
U5 O16 1.819(9) . ?
U5 O17 2.407(9) . ?
U5 O22 2.262(8) 2_556 ?
U6 Mg1 3.797(5) . ?
U6 Na1 3.859(5) 1_554 ?
U6 Na2 3.584(5) 1_454 ?
U6 O3 2.246(8) 2_766 ?
U6 O8 2.337(8) 2_666 ?
U6 O13 2.231(9) 2_656 ?
U6 O17 2.683(9) 2_556 ?
U6 O20 1.842(9) . ?
U6 O21 1.839(10) . ?
U6 O22 2.234(9) . ?
Mg1 O19 2.029(10) . ?
Mg1 O20 2.034(10) . ?
Mg1 O23 2.127(10) . ?
Mg1 O24 2.047(10) . ?
Mg1 O25 2.069(11) . ?
Mg1 O26 2.079(11) . ?
Na1 Na1 3.752(10) 2_667 ?
Na1 Na2 3.431(7) 2_667 ?
Na1 O1 2.600(11) 2_767 ?
Na1 O1 2.414(11) 1_455 ?
Na1 O6 2.672(11) 1_455 ?
Na1 O6 2.384(10) 2_667 ?
Na1 O18 2.345(11) . ?
Na1 O21 2.452(10) 1_556 ?
Na2 O1 2.441(11) 2_767 ?
Na2 O6 2.596(10) . ?
Na2 O10 2.746(12) . ?
Na2 O11 2.590(11) . ?
Na2 O15 2.429(10) 2_657 ?
Na2 O18 2.391(11) . ?
Na2 O21 2.474(10) 1_656 ?
Na2 O22 2.670(12) 1_656 ?

loop_
_geom_torsion_atom_site_label_1
_geom_torsion_atom_site_label_2
_geom_torsion_atom_site_label_3
_geom_torsion_atom_site_label_4
_geom_torsion
_geom_torsion_site_symmetry_1
_geom_torsion_site_symmetry_2
_geom_torsion_site_symmetry_3
_geom_torsion_site_symmetry_4
_geom_torsion_publ_flag
U1 U3 O18 Na1 43.8(5) 1_455 . . . ?
U1 U3 O18 Na2 -109.4(4) 1_455 . . . ?
U1 U3 O19 Mg1 -6(2) 1_455 . . . ?
U1 U5 O15 Na2 -39.1(4) 1_445 . . 2_657 ?
U2 U1 O1 Na1 147.7(4) . . . 2_767 ?
U2 U1 O1 Na1 21.6(6) . . . 1_655 ?
U2 U1 O1 Na2 -91.0(4) . . . 2_767 ?
U2 U3 O18 Na1 115.0(5) . . . . ?
U2 U3 O18 Na2 -38.2(4) . . . . ?
U2 U3 O19 Mg1 -77(2) . . . . ?
U2 U4 O11 Na2 25.3(4) . . . . ?
U3 U1 O1 Na1 86.3(4) 1_655 . . 2_767 ?
U3 U1 O1 Na1 -39.8(5) 1_655 . . 1_655 ?
U3 U1 O1 Na2 -152.3(5) 1_655 . . 2_767 ?
U3 U2 O6 Na1 14.4(4) 1_655 . . 1_655 ?
U3 U2 O6 Na1 148.3(4) . . . 1_655 ?
U3 U2 O6 Na1 158.5(5) 1_655 . . 2_667 ?
U3 U2 O6 Na1 -67.6(5) . . . 2_667 ?
U3 U2 O6 Na2 35.3(3) . . . . ?
U3 U2 O6 Na2 -98.5(3) 1_655 . . . ?
U3 U4 O11 Na2 -31.4(4) . . . . ?
U4 U2 O6 Na1 -129.7(5) . . . 2_667 ?
U4 U2 O6 Na1 86.2(4) . . . 1_655 ?
U4 U2 O6 Na2 -26.8(4) . . . . ?
U4 U5 O15 Na2 -170.4(4) . . . 2_657 ?
U4 U6 O20 Mg1 150.9(14) 2_656 . . . ?
U4 U6 O21 Na1 -135.3(5) 2_656 . . 1_554 ?
U4 U6 O21 Na2 89.0(4) 2_656 . . 1_454 ?
U5 U1 O1 Na1 -85.1(4) 1_665 . . 2_767 ?
U5 U1 O1 Na1 148.8(6) 1_665 . . 1_655 ?
U5 U1 O1 Na2 36.2(4) 1_665 . . 2_767 ?
U5 U4 O11 Na2 -105.9(4) . . . . ?
U5 U6 O20 Mg1 90.3(14) 2_656 . . . ?
U5 U6 O21 Na1 -74.0(5) 2_656 . . 1_554 ?
U5 U6 O21 Na2 150.3(4) 2_656 . . 1_454 ?
U6 U4 O11 Na2 -163.4(3) 2_656 . . . ?
U6 U5 O15 Na2 -109.5(4) 2_656 . . 2_657 ?
U6 U5 O15 Na2 24.4(4) 2_556 . . 2_657 ?
Mg1 U6 O21 Na1 34.0(18) . . . 1_554 ?
Mg1 U6 O21 Na2 -101.6(13) . . . 1_454 ?
Na1 U1 O1 Na1 -126.1(8) 2_767 . . 1_655 ?
Na1 U1 O1 Na1 126.1(8) 1_655 . . 2_767 ?
Na1 U1 O1 Na2 121.3(7) 2_767 . . 2_767 ?
Na1 U1 O1 Na2 -112.5(8) 1_655 . . 2_767 ?
Na1 U2 O6 Na1 -144.1(8) 2_667 . . 1_655 ?
Na1 U2 O6 Na2 103.0(7) 2_667 . . . ?
Na1 U3 O18 Na2 -153.2(9) . . . . ?
Na1 U3 O19 Mg1 44(2) . . . . ?
Na1 U6 O20 Mg1 10.0(19) 1_554 . . . ?
Na1 U6 O21 Na2 -135.7(9) 1_554 . . 1_454 ?
Na2 U1 O1 Na1 -121.3(7) 2_767 . . 2_767 ?
Na2 U1 O1 Na1 112.5(8) 2_767 . . 1_655 ?
Na2 U2 O6 Na1 -103.0(7) . . . 2_667 ?
Na2 U2 O6 Na1 113.0(6) . . . 1_655 ?
Na2 U3 O18 Na1 153.2(9) . . . . ?
Na2 U3 O19 Mg1 -121.1(19) . . . . ?
Na2 U6 O20 Mg1 -117.9(13) 1_454 . . . ?
Na2 U6 O21 Na1 135.7(9) 1_454 . . 1_554 ?
O3 U1 O1 Na1 -46.6(4) . . . 2_767 ?
O3 U1 O1 Na1 -172.7(6) . . . 1_655 ?
O3 U1 O1 Na2 74.8(5) . . . 2_767 ?
O3 U5 O15 Na2 -74.1(4) 1_445 . . 2_657 ?
O3 U6 O20 Mg1 51.1(14) 2_766 . . . ?
O3 U6 O21 Na1 -34.8(6) 2_766 . . 1_554 ?
O3 U6 O21 Na2 -170.5(4) 2_766 . . 1_454 ?
O4 U1 O1 Na1 48.7(4) . . . 2_767 ?
O4 U1 O1 Na1 -77.5(6) . . . 1_655 ?
O4 U1 O1 Na2 170.0(5) . . . 2_767 ?
O4 U2 O6 Na1 -173.6(4) 1_455 . . 1_655 ?
O4 U2 O6 Na1 -29.5(5) 1_455 . . 2_667 ?
O4 U2 O6 Na2 73.5(4) 1_455 . . . ?
O4 U3 O18 Na1 78.9(6) 1_455 . . . ?
O4 U3 O18 Na2 -74.3(5) 1_455 . . . ?
O4 U3 O19 Mg1 -41(2) 1_455 . . . ?
O5 U1 O1 Na1 -5.4(6) . . . 1_655 ?
O5 U1 O1 Na1 120.7(4) . . . 2_767 ?
O5 U1 O1 Na2 -118.0(5) . . . 2_767 ?
O5 U2 O6 Na1 129.9(5) . . . 2_667 ?
O5 U2 O6 Na1 -14.2(5) . . . 1_655 ?
O5 U2 O6 Na2 -127.1(4) . . . . ?
O5 U3 O18 Na1 9.6(6) 1_455 . . . ?
O5 U3 O18 Na2 -143.6(5) 1_455 . . . ?
O5 U3 O19 Mg1 28(2) 1_455 . . . ?
O8 U2 O6 Na1 -88.3(5) . . . 1_655 ?
O8 U2 O6 Na1 55.7(5) . . . 2_667 ?
O8 U2 O6 Na2 158.7(4) . . . . ?
O8 U6 O20 Mg1 -33.1(14) 2_666 . . . ?
O8 U6 O21 Na1 49.6(6) 2_666 . . 1_554 ?
O8 U6 O21 Na2 -86.1(4) 2_666 . . 1_454 ?
O9 U2 O6 Na1 50.7(4) . . . 1_655 ?
O9 U2 O6 Na1 -165.2(6) . . . 2_667 ?
O9 U2 O6 Na2 -62.2(4) . . . . ?
O9 U3 O18 Na1 -61.8(6) 1_455 . . . ?
O9 U3 O18 Na2 145.0(5) 1_455 . . . ?
O9 U3 O19 Mg1 100(2) 1_455 . . . ?
O9 U4 O11 Na2 68.0(4) . . . . ?
O10 U2 O6 Na1 -101.5(6) . . . 2_667 ?
O10 U2 O6 Na1 114.4(5) . . . 1_655 ?
O10 U2 O6 Na2 1.4(4) . . . . ?
O10 U3 O18 Na1 148.7(6) . . . . ?
O10 U3 O18 Na2 -4.5(5) . . . . ?
O10 U3 O19 Mg1 -111(2) . . . . ?
O10 U4 O11 Na2 -3.1(4) . . . . ?
O13 U4 O11 Na2 -134.1(4) . . . . ?
O13 U5 O15 Na2 -142.7(5) . . . 2_657 ?
O13 U6 O20 Mg1 122.7(14) 2_656 . . . ?
O13 U6 O21 Na1 -106.6(6) 2_656 . . 1_554 ?
O13 U6 O21 Na2 117.7(4) 2_656 . . 1_454 ?
O14 U3 O18 Na1 -141.4(6) . . . . ?
O14 U3 O18 Na2 65.4(5) . . . . ?
O14 U3 O19 Mg1 179(2) . . . . ?
O14 U4 O11 Na2 -68.8(4) . . . . ?
O14 U5 O15 Na2 146.3(5) . . . 2_657 ?
O17 U4 O11 Na2 155.4(4) 1_655 . . . ?
O17 U5 O15 Na2 66.1(4) . . . 2_657 ?
O17 U6 O20 Mg1 -172.5(14) 2_556 . . . ?
O17 U6 O21 Na1 -171.2(6) 2_556 . . 1_554 ?
O17 U6 O21 Na2 53.1(4) 2_556 . . 1_454 ?
O22 U1 O1 Na1 -119.5(5) 2_666 . . 2_767 ?
O22 U1 O1 Na1 114.3(6) 2_666 . . 1_655 ?
O22 U1 O1 Na2 1.8(4) 2_666 . . 2_767 ?
O22 U5 O15 Na2 -4.8(5) 2_556 . . 2_657 ?
O22 U6 O20 Mg1 -106.5(14) . . . . ?
O22 U6 O21 Na1 122.7(6) . . . 1_554 ?
O22 U6 O21 Na2 -12.9(4) . . . 1_454 ?
